data_7036446
loop_
_publ_author_name
'Song, Bai-Qiao'
'Qin, Chao'
'Zhang, Yu-Teng'
'Wu, Xue-Song'
'Yang, Liu'
'Shao, Kui-Zhan'
'Su, Zhong-Min'

_publ_section_title
;
 Spontaneous chiral resolution of a rare 3D self-penetration coordination
 polymer for sensitive aqueous-phase detection of picric acid.
;
_journal_issue 42
_journal_name_full 'Dalton transactions (Cambridge, England : 2003)'
_journal_page_first 18386
_journal_page_last 18394
_journal_paper_doi 10.1039/c5dt03218k
_journal_volume 44
_journal_year 2015
_chemical_formula_moiety '2[C32 H21 Cd N8 O4],H2O'
_chemical_formula_sum 'C64 H46 Cd2 N16 O9'
_chemical_formula_weight 1407.97
_chemical_name_systematic
;
 ?
;
_space_group_IT_number 78
_symmetry_cell_setting tetragonal
_symmetry_space_group_name_Hall 'P 4cw'
_symmetry_space_group_name_H-M 'P 43'
_atom_sites_solution_hydrogens geom
_atom_sites_solution_primary direct
_atom_sites_solution_secondary difmap
_audit_creation_method SHELXL-97
_audit_update_record
;
2015-05-25 deposited with the CCDC.
2015-09-07 downloaded from the CCDC.
;
_cell_angle_alpha 90.00
_cell_angle_beta 90.00
_cell_angle_gamma 90.00
_cell_formula_units_Z 2
_cell_length_a 8.704(5)
_cell_length_b 8.704(5)
_cell_length_c 37.500(5)
_cell_measurement_temperature 293(2)
_cell_volume 2841(2)
_computing_cell_refinement SMART
_computing_data_collection 'SMART (Bruker, 1997)'
_computing_data_reduction 'SAINT (Bruker, 1999)'
_computing_molecular_graphics 'Diamond (Brandenburg and Putz, 2008)'
_computing_publication_material SHELXL-97
_computing_structure_refinement 'SHELXL-97 (Sheldrick, 2008)'
_computing_structure_solution 'SHELXS-97(Sheldrick, 2008)'
_diffrn_ambient_temperature 293(2)
_diffrn_measured_fraction_theta_full 0.999
_diffrn_measured_fraction_theta_max 0.999
_diffrn_measurement_device_type 'Bruker APEX CCD area-detector'
_diffrn_measurement_method '\w scans'
_diffrn_radiation_monochromator graphite
_diffrn_radiation_source 'fine-focus sealed tube'
_diffrn_radiation_type MoK\a
_diffrn_radiation_wavelength 0.71069
_diffrn_reflns_av_R_equivalents 0.0227
_diffrn_reflns_av_sigmaI/netI 0.0233
_diffrn_reflns_limit_h_max 10
_diffrn_reflns_limit_h_min -10
_diffrn_reflns_limit_k_max 10
_diffrn_reflns_limit_k_min -9
_diffrn_reflns_limit_l_max 34
_diffrn_reflns_limit_l_min -44
_diffrn_reflns_number 16300
_diffrn_reflns_theta_full 25.07
_diffrn_reflns_theta_max 25.07
_diffrn_reflns_theta_min 2.17
_exptl_absorpt_coefficient_mu 0.826
_exptl_absorpt_correction_T_max 0.8589
_exptl_absorpt_correction_T_min 0.8328
_exptl_absorpt_correction_type multi-scan
_exptl_absorpt_process_details 'SADABS (Sheldrick, 1996)'
_exptl_crystal_colour colorless
_exptl_crystal_density_diffrn 1.646
_exptl_crystal_density_method 'not measured'
_exptl_crystal_description block
_exptl_crystal_F_000 1420
_exptl_crystal_size_max 0.23
_exptl_crystal_size_mid 0.21
_exptl_crystal_size_min 0.19
_refine_diff_density_max 0.307
_refine_diff_density_min -0.282
_refine_diff_density_rms 0.041
_refine_ls_abs_structure_details 'Flack H D (1983), Acta Cryst. A39, 876-881'
_refine_ls_abs_structure_Flack 0.029(17)
_refine_ls_extinction_method none
_refine_ls_goodness_of_fit_ref 1.144
_refine_ls_hydrogen_treatment mixed
_refine_ls_matrix_type full
_refine_ls_number_parameters 505
_refine_ls_number_reflns 4434
_refine_ls_number_restraints 292
_refine_ls_restrained_S_all 1.115
_refine_ls_R_factor_all 0.0208
_refine_ls_R_factor_gt 0.0198
_refine_ls_shift/su_max 0.000
_refine_ls_shift/su_mean 0.000
_refine_ls_structure_factor_coef Fsqd
_refine_ls_weighting_details 'calc w=1/[\s^2^(Fo^2^)+(0.0262P)^2^+1.1320P] where P=(Fo^2^+2Fc^2^)/3'
_refine_ls_weighting_scheme calc
_refine_ls_wR_factor_gt 0.0542
_refine_ls_wR_factor_ref 0.0546
_reflns_number_gt 4319
_reflns_number_total 4434
_reflns_threshold_expression >2\s(I)
_cod_data_source_file c5dt03218k2.cif
_cod_data_source_block 2-L
_cod_depositor_comments
;
The following automatic conversions were performed:

'_symmetry_cell_setting' value 'Tetragonal' changed to 'tetragonal'
according to
/usr/data/users/saulius/crontab/automatic-downloads/rss-feeds/RSC/lib/dictionaries/cif_core.dic
dictionary named 'cif_core.dic' version 2.4.2 from 2011-04-26.

Automatic conversion script
Id: cif_fix_values 3271 2015-04-21 07:52:19Z andrius 

 Adding full bibliography for 7036446--7036447.cif.
;
_cod_database_code 7036446

loop_
_symmetry_equiv_pos_as_xyz
'x, y, z'
'-x, -y, z+1/2'
'-y, x, z+3/4'
'y, -x, z+1/4'

loop_
_atom_site_label
_atom_site_type_symbol
_atom_site_fract_x
_atom_site_fract_y
_atom_site_fract_z
_atom_site_U_iso_or_equiv
_atom_site_adp_type
_atom_site_occupancy
_atom_site_symmetry_multiplicity
_atom_site_calc_flag
_atom_site_refinement_flags
_atom_site_disorder_assembly
_atom_site_disorder_group
C1 C 0.3442(4) -0.0868(4) 0.58192(9) 0.0321(7) Uani 1 1 d . . .
H1 H 0.3255 -0.0110 0.5650 0.038 Uiso 1 1 calc R . .
C2 C 0.3442(5) -0.2158(4) 0.63030(10) 0.0444(9) Uani 1 1 d . . .
H2 H 0.3259 -0.2449 0.6538 0.053 Uiso 1 1 calc R . .
C3 C 0.4250(6) -0.2974(5) 0.60639(11) 0.0484(10) Uani 1 1 d . . .
H3 H 0.4706 -0.3926 0.6101 0.058 Uiso 1 1 calc R . .
C4 C 0.4953(4) -0.2582(3) 0.54210(9) 0.0292(7) Uani 1 1 d . . .
C5 C 0.6175(4) -0.3612(4) 0.54178(10) 0.0356(8) Uani 1 1 d . . .
H5 H 0.6588 -0.3978 0.5630 0.043 Uiso 1 1 calc R . .
C6 C 0.6766(4) -0.4084(4) 0.50922(10) 0.0337(7) Uani 1 1 d . . .
H6 H 0.7563 -0.4795 0.5088 0.040 Uiso 1 1 calc R . .
C7 C 0.6191(4) -0.3518(3) 0.47740(9) 0.0277(7) Uani 1 1 d . . .
C8 C 0.4991(4) -0.2453(4) 0.47810(10) 0.0365(8) Uani 1 1 d . . .
H8 H 0.4606 -0.2050 0.4569 0.044 Uiso 1 1 calc R . .
C9 C 0.4379(4) -0.2002(4) 0.51051(10) 0.0371(8) Uani 1 1 d . . .
H9 H 0.3573 -0.1301 0.5110 0.045 Uiso 1 1 calc R . .
C10 C 0.5836(4) 0.3204(4) 0.69399(10) 0.0281(7) Uani 1 1 d . . .
C11 C 0.5454(3) 0.2509(3) 0.63849(10) 0.0304(7) Uani 1 1 d . . .
C12 C 0.5646(3) 0.2303(4) 0.59984(9) 0.0294(7) Uani 1 1 d . . .
C13 C 0.6859(4) 0.1443(4) 0.58582(10) 0.0378(8) Uani 1 1 d . . .
H13 H 0.7608 0.1040 0.6008 0.045 Uiso 1 1 calc R . .
C14 C 0.6936(4) 0.1195(4) 0.54931(10) 0.0370(8) Uani 1 1 d . . .
H14 H 0.7726 0.0603 0.5398 0.044 Uiso 1 1 calc R . .
C15 C 0.5828(3) 0.1834(4) 0.52686(8) 0.0275(6) Uani 1 1 d . . .
C16 C 0.4656(3) 0.2716(4) 0.54101(9) 0.0312(7) Uani 1 1 d . . .
H16 H 0.3933 0.3163 0.5260 0.037 Uiso 1 1 calc R . .
C17 C 0.4558(3) 0.2932(4) 0.57714(9) 0.0306(7) Uani 1 1 d . . .
H17 H 0.3753 0.3506 0.5865 0.037 Uiso 1 1 calc R . .
C18 C 0.7216(4) 0.1306(4) 0.47051(9) 0.0307(7) Uani 1 1 d . . .
H18 H 0.8193 0.1249 0.4805 0.037 Uiso 1 1 calc R . .
C19 C 0.5374(4) 0.1326(4) 0.43311(9) 0.0335(7) Uani 1 1 d . . .
H19 H 0.4839 0.1267 0.4117 0.040 Uiso 1 1 calc R . .
C20 C 0.4736(4) 0.1604(4) 0.46506(10) 0.0363(8) Uani 1 1 d . . .
H20 H 0.3702 0.1782 0.4697 0.044 Uiso 1 1 calc R . .
C21 C 0.0802(4) 0.2755(5) 0.57495(10) 0.0390(8) Uani 1 1 d . . .
C22 C -0.0375(4) -0.0302(4) 0.68312(13) 0.0451(10) Uani 1 1 d . A .
C23 C 0.0668(13) 0.4298(14) 0.5526(3) 0.0297(19) Uani 0.50 1 d PU A 1
C24 C 0.0477(9) 0.5756(9) 0.5687(2) 0.0376(16) Uani 0.50 1 d PU A 1
H24 H 0.0366 0.5830 0.5933 0.045 Uiso 0.50 1 calc PR A 1
C25 C 0.0456(8) 0.7052(9) 0.5484(2) 0.0381(14) Uani 0.50 1 d PU A 1
H25 H 0.0359 0.8007 0.5592 0.046 Uiso 0.50 1 calc PR A 1
C26 C 0.0578(9) 0.6955(10) 0.5109(2) 0.0306(14) Uani 0.50 1 d PU A 1
C27 C 0.0754(13) 0.5528(11) 0.4952(3) 0.0298(17) Uani 0.50 1 d PU A 1
C28 C 0.0794(8) 0.4175(9) 0.5164(2) 0.0304(13) Uani 0.50 1 d PU A 1
H28 H 0.0906 0.3217 0.5058 0.037 Uiso 0.50 1 calc PR A 1
C29 C 0.0503(8) 0.8309(10) 0.4884(3) 0.0336(14) Uani 0.50 1 d PU A 1
H29 H 0.0384 0.9275 0.4986 0.040 Uiso 0.50 1 calc PR A 1
C30 C 0.0607(11) 0.8172(11) 0.4522(3) 0.0339(17) Uani 0.50 1 d PU A 1
C31 C 0.0807(8) 0.6712(8) 0.4370(2) 0.0378(14) Uani 0.50 1 d PU A 1
H31 H 0.0870 0.6626 0.4123 0.045 Uiso 0.50 1 calc PR A 1
C32 C 0.0911(8) 0.5419(8) 0.4572(2) 0.0407(14) Uani 0.50 1 d PU A 1
H32 H 0.1083 0.4472 0.4465 0.049 Uiso 0.50 1 calc PR A 1
C33 C 0.0699(12) 0.3788(11) 0.5436(3) 0.0282(19) Uani 0.50 1 d PU A 2
C34 C 0.0652(8) 0.5332(11) 0.5515(2) 0.0317(14) Uani 0.50 1 d PU A 2
H34 H 0.0654 0.5648 0.5752 0.038 Uiso 0.50 1 calc PR A 2
C35 C 0.0601(10) 0.6456(10) 0.5236(2) 0.0309(15) Uani 0.50 1 d PU A 2
C36 C 0.0667(13) 0.5915(11) 0.4866(3) 0.0299(17) Uani 0.50 1 d PU A 2
C37 C 0.0730(7) 0.4321(7) 0.48094(17) 0.0299(12) Uani 0.50 1 d PU A 2
H37 H 0.0766 0.3956 0.4576 0.036 Uiso 0.50 1 calc PR A 2
C38 C 0.0739(8) 0.3292(9) 0.50815(19) 0.0324(14) Uani 0.50 1 d PU A 2
H38 H 0.0773 0.2246 0.5032 0.039 Uiso 0.50 1 calc PR A 2
C39 C 0.0478(8) 0.8031(8) 0.53007(19) 0.0346(13) Uani 0.50 1 d PU A 2
H39 H 0.0416 0.8382 0.5535 0.042 Uiso 0.50 1 calc PR A 2
C40 C 0.0446(8) 0.9057(9) 0.5030(2) 0.0331(14) Uani 0.50 1 d PU A 2
H40 H 0.0402 1.0103 0.5080 0.040 Uiso 0.50 1 calc PR A 2
C41 C 0.0480(10) 0.8543(11) 0.4667(3) 0.0316(17) Uani 0.50 1 d PU A 2
C42 C 0.0563(8) 0.7026(9) 0.4595(2) 0.0338(13) Uani 0.50 1 d PU A 2
H42 H 0.0550 0.6706 0.4359 0.041 Uiso 0.50 1 calc PR A 2
N1 N 0.2927(3) -0.0818(3) 0.61461(8) 0.0311(6) Uani 1 1 d . A .
N2 N 0.4273(3) -0.2142(3) 0.57553(7) 0.0308(6) Uani 1 1 d . . .
N3 N 0.6944(3) 0.1139(3) 0.43672(7) 0.0308(6) Uani 1 1 d . . .
N4 N 0.5918(3) 0.1574(3) 0.48986(7) 0.0311(6) Uani 1 1 d . . .
N5 N 0.4209(3) 0.2178(3) 0.65723(7) 0.0330(6) Uani 1 1 d . A .
N6 N 0.4466(3) 0.2602(3) 0.69227(8) 0.0335(6) Uani 1 1 d . . .
N7 N 0.6510(3) 0.3157(3) 0.66101(8) 0.0294(6) Uani 1 1 d . . .
N8 N 0.7969(3) 0.3737(4) 0.65203(9) 0.0474(9) Uani 1 1 d D . .
H8A H 0.7726 0.4463 0.6401 0.057 Uiso 1 1 d RD . .
H8B H 0.8464 0.3003 0.6460 0.057 Uiso 1 1 d RD . .
O1 O 0.0873(3) 0.3118(3) 0.60720(7) 0.0474(7) Uani 1 1 d . A .
O2 O 0.0896(4) 0.1427(4) 0.56379(9) 0.0630(8) Uani 1 1 d . A .
O3 O -0.0740(3) 0.0168(3) 0.65259(8) 0.0531(7) Uani 1 1 d . A .
O4 O 0.0986(3) -0.0487(3) 0.69262(7) 0.0455(6) Uani 1 1 d . A .
Cd1 Cd 0.17118(2) 0.12015(2) 0.641206(6) 0.02473(6) Uani 1 1 d . . .
O1W O -0.1729(13) 0.7191(11) 0.6214(3) 0.126(4) Uani 0.50 1 d P . .

loop_
_atom_site_aniso_label
_atom_site_aniso_U_11
_atom_site_aniso_U_22
_atom_site_aniso_U_33
_atom_site_aniso_U_23
_atom_site_aniso_U_13
_atom_site_aniso_U_12
C1 0.0397(17) 0.0283(16) 0.0282(19) -0.0035(13) 0.0093(15) -0.0003(13)
C2 0.071(3) 0.0364(18) 0.026(2) -0.0019(15) 0.0102(17) 0.0017(17)
C3 0.077(3) 0.0381(19) 0.030(2) -0.0023(17) 0.013(2) 0.020(2)
C4 0.0339(16) 0.0286(15) 0.0250(17) -0.0052(13) 0.0105(14) -0.0016(12)
C5 0.0406(18) 0.0453(19) 0.0208(18) -0.0012(14) 0.0025(14) 0.0075(15)
C6 0.0382(17) 0.0381(17) 0.0250(19) -0.0046(14) 0.0052(14) 0.0089(13)
C7 0.0321(15) 0.0279(15) 0.0232(17) -0.0036(13) 0.0104(13) -0.0039(12)
C8 0.0415(19) 0.0421(19) 0.0259(19) -0.0016(15) 0.0031(15) 0.0079(15)
C9 0.0356(17) 0.0427(18) 0.033(2) -0.0011(16) 0.0059(15) 0.0105(14)
C10 0.0273(15) 0.0361(17) 0.0210(18) -0.0066(13) -0.0011(14) 0.0007(12)
C11 0.0246(13) 0.0405(15) 0.0262(18) -0.0054(16) -0.0065(15) 0.0037(12)
C12 0.0248(15) 0.0380(17) 0.0255(17) -0.0056(14) 0.0014(13) -0.0061(13)
C13 0.0281(16) 0.058(2) 0.027(2) -0.0036(16) -0.0014(14) 0.0045(15)
C14 0.0305(17) 0.054(2) 0.0267(19) -0.0058(16) 0.0054(14) 0.0101(15)
C15 0.0280(15) 0.0374(16) 0.0172(15) -0.0022(13) 0.0027(12) -0.0055(13)
C16 0.0273(15) 0.0444(18) 0.0219(17) 0.0023(14) -0.0018(13) -0.0001(13)
C17 0.0260(15) 0.0384(17) 0.0273(18) -0.0050(14) 0.0035(13) 0.0018(12)
C18 0.0300(15) 0.0372(17) 0.0250(18) 0.0037(14) 0.0053(13) 0.0070(13)
C19 0.0413(18) 0.0420(18) 0.0172(16) 0.0016(14) -0.0058(14) 0.0021(14)
C20 0.0316(17) 0.050(2) 0.0276(19) -0.0009(16) -0.0014(14) 0.0001(15)
C21 0.0251(16) 0.058(2) 0.034(2) 0.0164(18) 0.0002(15) 0.0022(15)
C22 0.042(2) 0.0327(18) 0.060(3) -0.0028(18) 0.022(2) -0.0057(15)
C23 0.032(3) 0.042(5) 0.014(4) 0.004(4) -0.008(3) -0.002(4)
C24 0.047(4) 0.044(4) 0.022(4) 0.006(3) -0.004(3) 0.001(3)
C25 0.048(3) 0.041(3) 0.025(3) -0.003(3) 0.002(3) 0.001(3)
C26 0.032(3) 0.040(3) 0.019(3) 0.003(3) -0.005(3) 0.000(3)
C27 0.029(3) 0.039(4) 0.021(4) 0.011(3) -0.006(3) 0.004(3)
C28 0.033(3) 0.038(3) 0.020(3) 0.002(3) -0.002(2) 0.001(3)
C29 0.034(3) 0.040(3) 0.027(4) -0.001(3) -0.002(3) 0.002(3)
C30 0.034(3) 0.040(4) 0.027(4) 0.012(3) 0.002(3) 0.001(3)
C31 0.047(3) 0.045(3) 0.022(3) 0.010(3) -0.003(3) 0.011(3)
C32 0.050(3) 0.040(3) 0.032(3) 0.003(3) 0.002(3) 0.010(3)
C33 0.023(3) 0.038(4) 0.023(4) 0.004(3) 0.001(3) -0.004(3)
C34 0.034(3) 0.045(4) 0.016(3) 0.001(3) -0.004(3) -0.001(3)
C35 0.037(3) 0.041(3) 0.015(3) 0.004(3) -0.001(3) 0.001(3)
C36 0.035(3) 0.039(4) 0.016(4) 0.007(3) 0.002(3) 0.003(3)
C37 0.036(3) 0.039(3) 0.015(3) 0.002(2) 0.003(2) 0.006(2)
C38 0.034(3) 0.037(3) 0.027(3) 0.003(3) -0.004(3) 0.000(3)
C39 0.040(3) 0.045(3) 0.019(3) -0.007(3) -0.006(3) 0.002(3)
C40 0.036(3) 0.041(3) 0.023(4) -0.001(3) -0.006(3) 0.003(3)
C41 0.034(3) 0.042(4) 0.019(5) 0.006(3) 0.002(4) 0.004(3)
C42 0.037(3) 0.043(3) 0.021(3) 0.003(3) 0.003(3) 0.004(2)
N1 0.0386(15) 0.0306(14) 0.0242(15) -0.0053(12) 0.0089(12) -0.0012(11)
N2 0.0386(15) 0.0320(14) 0.0219(14) -0.0017(11) 0.0065(12) 0.0006(11)
N3 0.0384(15) 0.0358(14) 0.0184(15) 0.0008(11) 0.0023(12) 0.0038(12)
N4 0.0301(13) 0.0404(15) 0.0229(15) 0.0006(12) 0.0016(11) 0.0008(11)
N5 0.0304(14) 0.0493(16) 0.0194(14) -0.0093(12) 0.0007(11) -0.0065(12)
N6 0.0324(14) 0.0455(16) 0.0226(15) -0.0084(12) -0.0022(12) -0.0054(12)
N7 0.0208(12) 0.0435(15) 0.0238(17) -0.0089(12) -0.0006(11) -0.0011(10)
N8 0.0275(14) 0.069(2) 0.046(2) -0.0151(16) 0.0077(13) -0.0088(14)
O1 0.0583(17) 0.0572(17) 0.0266(16) 0.0116(12) -0.0035(12) 0.0031(13)
O2 0.066(2) 0.075(2) 0.048(2) 0.0007(16) -0.0035(15) 0.0164(16)
O3 0.0463(14) 0.0606(16) 0.053(2) 0.0022(14) 0.0016(13) -0.0097(12)
O4 0.0504(16) 0.0491(15) 0.0371(15) -0.0019(12) 0.0145(12) -0.0006(11)
Cd1 0.02656(11) 0.02876(11) 0.01887(10) -0.00242(9) 0.00298(10) -0.00086(9)
O1W 0.154(9) 0.089(6) 0.134(9) -0.038(6) -0.034(7) -0.021(6)

loop_
_atom_type_symbol
_atom_type_description
_atom_type_scat_dispersion_real
_atom_type_scat_dispersion_imag
_atom_type_scat_source
Cd Cd -0.8075 1.2024 'International Tables Vol C Tables 4.2.6.8 and 6.1.1.4'
C C 0.0033 0.0016 'International Tables Vol C Tables 4.2.6.8 and 6.1.1.4'
N N 0.0061 0.0033 'International Tables Vol C Tables 4.2.6.8 and 6.1.1.4'
O O 0.0106 0.0060 'International Tables Vol C Tables 4.2.6.8 and 6.1.1.4'
H H 0.0000 0.0000 'International Tables Vol C Tables 4.2.6.8 and 6.1.1.4'

loop_
_geom_angle_atom_site_label_1
_geom_angle_atom_site_label_2
_geom_angle_atom_site_label_3
_geom_angle
_geom_angle_site_symmetry_1
_geom_angle_site_symmetry_3
N1 C1 N2 112.3(3) . .
N1 C1 H1 123.9 . .
N2 C1 H1 123.9 . .
C3 C2 N1 109.4(3) . .
C3 C2 H2 125.3 . .
N1 C2 H2 125.3 . .
C2 C3 N2 107.1(3) . .
C2 C3 H3 126.5 . .
N2 C3 H3 126.5 . .
C9 C4 C5 120.3(3) . .
C9 C4 N2 120.1(3) . .
C5 C4 N2 119.6(3) . .
C6 C5 C4 118.8(3) . .
C6 C5 H5 120.6 . .
C4 C5 H5 120.6 . .
C7 C6 C5 121.3(3) . .
C7 C6 H6 119.3 . .
C5 C6 H6 119.3 . .
C6 C7 C8 119.3(3) . .
C6 C7 C10 117.9(3) . 3_644
C8 C7 C10 122.5(3) . 3_644
C9 C8 C7 119.5(3) . .
C9 C8 H8 120.2 . .
C7 C8 H8 120.2 . .
C4 C9 C8 120.7(3) . .
C4 C9 H9 119.7 . .
C8 C9 H9 119.7 . .
N6 C10 N7 109.6(3) . .
N6 C10 C7 122.4(3) . 4_665
N7 C10 C7 128.0(3) . 4_665
N5 C11 N7 108.2(3) . .
N5 C11 C12 126.2(3) . .
N7 C11 C12 125.6(3) . .
C17 C12 C13 119.8(3) . .
C17 C12 C11 118.7(3) . .
C13 C12 C11 121.5(3) . .
C14 C13 C12 119.4(3) . .
C14 C13 H13 120.3 . .
C12 C13 H13 120.3 . .
C13 C14 C15 120.0(3) . .
C13 C14 H14 120.0 . .
C15 C14 H14 120.0 . .
C16 C15 C14 120.0(3) . .
C16 C15 N4 120.6(3) . .
C14 C15 N4 119.4(3) . .
C17 C16 C15 120.1(3) . .
C17 C16 H16 120.0 . .
C15 C16 H16 120.0 . .
C16 C17 C12 120.7(3) . .
C16 C17 H17 119.6 . .
C12 C17 H17 119.6 . .
N3 C18 N4 112.8(3) . .
N3 C18 H18 123.6 . .
N4 C18 H18 123.6 . .
C20 C19 N3 110.0(3) . .
C20 C19 H19 125.0 . .
N3 C19 H19 125.0 . .
C19 C20 N4 106.7(3) . .
C19 C20 H20 126.6 . .
N4 C20 H20 126.6 . .
O2 C21 O1 124.2(4) . .
O2 C21 C33 107.6(5) . .
O1 C21 C33 128.1(5) . .
O2 C21 C23 128.3(5) . .
O1 C21 C23 107.5(5) . .
C33 C21 C23 20.6(4) . .
O4 C22 O3 122.8(3) . .
O4 C22 C30 130.7(6) . 4_455
O3 C22 C30 106.4(5) . 4_455
O4 C22 C41 109.0(5) . 4_455
O3 C22 C41 127.4(5) . 4_455
C30 C22 C41 24.0(4) 4_455 4_455
O4 C22 Cd1 66.12(19) . .
O3 C22 Cd1 59.25(19) . .
C30 C22 Cd1 158.9(4) 4_455 .
C41 C22 Cd1 154.2(4) 4_455 .
C28 C23 C24 120.2(10) . .
C28 C23 C21 116.9(8) . .
C24 C23 C21 122.9(7) . .
C25 C24 C23 120.4(9) . .
C25 C24 H24 119.8 . .
C23 C24 H24 119.8 . .
C24 C25 C26 120.4(8) . .
C24 C25 H25 119.8 . .
C26 C25 H25 119.8 . .
C27 C26 C25 119.1(8) . .
C27 C26 C29 119.0(8) . .
C25 C26 C29 121.9(8) . .
C26 C27 C28 120.4(9) . .
C26 C27 C32 119.6(8) . .
C28 C27 C32 120.0(9) . .
C23 C28 C27 119.3(9) . .
C23 C28 H28 120.3 . .
C27 C28 H28 120.3 . .
C30 C29 C26 120.3(8) . .
C30 C29 H29 119.8 . .
C26 C29 H29 119.8 . .
C29 C30 C31 119.4(8) . .
C29 C30 C22 113.2(8) . 3_564
C31 C30 C22 127.0(8) . 3_564
C32 C31 C30 122.1(8) . .
C32 C31 H31 118.9 . .
C30 C31 H31 118.9 . .
C31 C32 C27 119.5(8) . .
C31 C32 H32 120.2 . .
C27 C32 H32 120.2 . .
C34 C33 C38 120.5(9) . .
C34 C33 C21 115.0(8) . .
C38 C33 C21 124.4(8) . .
C33 C34 C35 120.6(8) . .
C33 C34 H34 119.7 . .
C35 C34 H34 119.7 . .
C39 C35 C34 123.1(8) . .
C39 C35 C36 118.8(8) . .
C34 C35 C36 118.1(8) . .
C37 C36 C42 125.0(9) . .
C37 C36 C35 117.4(7) . .
C42 C36 C35 117.4(9) . .
C38 C37 C36 122.6(7) . .
C38 C37 H37 118.7 . .
C36 C37 H37 118.7 . .
C37 C38 C33 120.7(8) . .
C37 C38 H38 119.7 . .
C33 C38 H38 119.7 . .
C40 C39 C35 121.3(7) . .
C40 C39 H39 119.3 . .
C35 C39 H39 119.3 . .
C39 C40 C41 120.4(8) . .
C39 C40 H40 119.8 . .
C41 C40 H40 119.8 . .
C42 C41 C40 119.8(9) . .
C42 C41 C22 115.4(8) . 3_564
C40 C41 C22 124.7(7) . 3_564
C41 C42 C36 122.2(9) . .
C41 C42 H42 118.9 . .
C36 C42 H42 118.9 . .
C1 N1 C2 105.1(3) . .
C1 N1 Cd1 126.5(2) . .
C2 N1 Cd1 127.9(2) . .
C1 N2 C3 106.1(3) . .
C1 N2 C4 126.6(3) . .
C3 N2 C4 127.1(3) . .
C18 N3 C19 105.3(3) . .
C18 N3 Cd1 123.2(2) . 3_654
C19 N3 Cd1 124.8(2) . 3_654
C18 N4 C20 105.2(3) . .
C18 N4 C15 126.8(3) . .
C20 N4 C15 128.0(3) . .
C11 N5 N6 108.3(3) . .
C11 N5 Cd1 133.1(2) . .
N6 N5 Cd1 118.49(19) . .
C10 N6 N5 107.6(3) . .
C10 N7 C11 106.3(3) . .
C10 N7 N8 126.3(3) . .
C11 N7 N8 127.3(3) . .
N7 N8 H8A 100.2 . .
N7 N8 H8B 105.4 . .
H8A N8 H8B 127.7 . .
C21 O1 Cd1 112.4(2) . .
C22 O3 Cd1 93.4(2) . .
C22 O4 Cd1 86.8(2) . .
O1 Cd1 N1 118.68(11) . .
O1 Cd1 O3 95.32(10) . .
N1 Cd1 O3 101.83(10) . .
O1 Cd1 N3 80.50(10) . 4_565
N1 Cd1 N3 157.67(10) . 4_565
O3 Cd1 N3 86.55(10) . 4_565
O1 Cd1 N5 100.06(11) . .
N1 Cd1 N5 87.86(10) . .
O3 Cd1 N5 155.08(11) . .
N3 Cd1 N5 76.89(9) 4_565 .
O1 Cd1 O4 143.02(10) . .
N1 Cd1 O4 90.06(9) . .
O3 Cd1 O4 53.70(10) . .
N3 Cd1 O4 78.18(9) 4_565 .
N5 Cd1 O4 104.03(10) . .
O1 Cd1 C22 118.07(12) . .
N1 Cd1 C22 100.97(10) . .
O3 Cd1 C22 27.30(12) . .
N3 Cd1 C22 77.02(11) 4_565 .
N5 Cd1 C22 128.63(13) . .
O4 Cd1 C22 27.09(11) . .

loop_
_geom_bond_atom_site_label_1
_geom_bond_atom_site_label_2
_geom_bond_distance
_geom_bond_site_symmetry_2
C1 N1 1.306(4) .
C1 N2 1.345(4) .
C1 H1 0.9300 .
C2 C3 1.343(5) .
C2 N1 1.381(5) .
C2 H2 0.9300 .
C3 N2 1.365(5) .
C3 H3 0.9300 .
C4 C9 1.381(5) .
C4 C5 1.392(5) .
C4 N2 1.438(4) .
C5 C6 1.387(5) .
C5 H5 0.9300 .
C6 C7 1.385(5) .
C6 H6 0.9300 .
C7 C8 1.396(4) .
C7 C10 1.471(5) 3_644
C8 C9 1.384(5) .
C8 H8 0.9300 .
C9 H9 0.9300 .
C10 N6 1.304(4) .
C10 N7 1.370(5) .
C10 C7 1.471(5) 4_665
C11 N5 1.323(4) .
C11 N7 1.370(4) .
C11 C12 1.470(5) .
C12 C17 1.386(5) .
C12 C13 1.397(5) .
C13 C14 1.388(5) .
C13 H13 0.9300 .
C14 C15 1.396(5) .
C14 H14 0.9300 .
C15 C16 1.382(4) .
C15 N4 1.408(4) .
C16 C17 1.371(5) .
C16 H16 0.9300 .
C17 H17 0.9300 .
C18 N3 1.297(4) .
C18 N4 1.363(4) .
C18 H18 0.9300 .
C19 C20 1.342(5) .
C19 N3 1.382(4) .
C19 H19 0.9300 .
C20 N4 1.387(4) .
C20 H20 0.9300 .
C21 O2 1.233(5) .
C21 O1 1.252(5) .
C21 C33 1.483(11) .
C21 C23 1.587(12) .
C22 O4 1.248(5) .
C22 O3 1.257(5) .
C22 C30 1.477(10) 4_455
C22 C41 1.580(11) 4_455
C22 Cd1 2.736(4) .
C23 C28 1.366(12) .
C23 C24 1.415(13) .
C24 C25 1.361(11) .
C24 H24 0.9300 .
C25 C26 1.410(11) .
C25 H25 0.9300 .
C26 C27 1.384(14) .
C26 C29 1.452(12) .
C27 C28 1.422(11) .
C27 C32 1.433(13) .
C28 H28 0.9300 .
C29 C30 1.365(12) .
C29 H29 0.9300 .
C30 C31 1.403(12) .
C30 C22 1.477(10) 3_564
C31 C32 1.360(10) .
C31 H31 0.9300 .
C32 H32 0.9300 .
C33 C34 1.377(12) .
C33 C38 1.398(12) .
C34 C35 1.433(12) .
C34 H34 0.9300 .
C35 C39 1.396(11) .
C35 C36 1.468(13) .
C36 C37 1.404(12) .
C36 C42 1.405(11) .
C37 C38 1.358(9) .
C37 H37 0.9300 .
C38 H38 0.9300 .
C39 C40 1.353(10) .
C39 H39 0.9300 .
C40 C41 1.433(12) .
C40 H40 0.9300 .
C41 C42 1.350(12) .
C41 C22 1.580(11) 3_564
C42 H42 0.9300 .
N1 Cd1 2.281(3) .
N3 Cd1 2.402(3) 3_654
N5 N6 1.383(4) .
N5 Cd1 2.410(3) .
N7 N8 1.407(4) .
N8 H8A 0.8018 .
N8 H8B 0.8025 .
O1 Cd1 2.223(3) .
O3 Cd1 2.355(3) .
O4 Cd1 2.505(3) .
Cd1 N3 2.402(3) 4_565
